data_1504945
loop_
_publ_author_name
'Tellam, James P.'
'Kociok-K\"ohn, Gabriele'
'Carbery, David R.'

_publ_section_title
;
 An Ireland-Claisen approach to beta-alkoxy alpha-amino acids.
;
_journal_issue 22
_journal_name_full 'Organic letters'
_journal_page_first 5199
_journal_page_last 5202
_journal_paper_doi 10.1021/ol802169j
_journal_volume 10
_journal_year 2008
_chemical_formula_sum 'C14 H16 Cs N O7'
_chemical_formula_weight 443.19
_chemical_name_systematic
;
 ?
;
_space_group_IT_number 14
_symmetry_cell_setting monoclinic
_symmetry_space_group_name_Hall '-P 2yab'
_symmetry_space_group_name_H-M 'P 1 21/a 1'
_atom_sites_solution_hydrogens geom
_atom_sites_solution_primary direct
_atom_sites_solution_secondary difmap
_audit_creation_method SHELXL-97
_cell_angle_alpha 90.00
_cell_angle_beta 100.5660(10)
_cell_angle_gamma 90.00
_cell_formula_units_Z 4
_cell_length_a 7.6258(2)
_cell_length_b 13.1985(3)
_cell_length_c 16.3312(5)
_cell_measurement_reflns_used 31528
_cell_measurement_temperature 150(2)
_cell_measurement_theta_max 27.485
_cell_measurement_theta_min 2.910
_cell_volume 1615.85(7)
_computing_cell_refinement 'HKL Scalepack (Otwinski & Minor, 1997)'
_computing_data_collection 'Collect (Nonius BV, 1997-2000)'
_computing_data_reduction
;
 DENZO-SCALEPACK Z. Otwinowski and W. Minor, " 
 Processing of X-ray Diffraction Data Collected in Oscillation Mode ", 
 Methods in Enzymology, Volume 276: Macromolecular Crystallography, 
 part A, p.307-326, 1997,C.W. Carter, Jr. & R. M. Sweet, Eds., Academic Press.
;
_computing_molecular_graphics 'ORTEP3 for Windows - Farrugia, L. J. J. Appl. Crystallogr. 1997, 30, 565'
_computing_publication_material
;
 'WinGX publication routines, Farrugia, 
 L. J., J. Appl. Crystallogr., 1999, 32, 837-838
;
_computing_structure_refinement
;
 SHELXL97 -Program for Crystal Structure Analysis (Release 97-2). 
 Sheldrick, G.M., Instit\"ut f\"ur Anorganische Chemie der Universit\"at, 
 Tammanstrasse 4, D-3400 G\"ottingen, Germany, 1998 
;
_computing_structure_solution
; 
 SIR97- Altomare A., Burla M.C., Camalli M., Cascarano G.L., Giacovazzo C. , 
 Guagliardi A., Moliterni A.G.G., Polidori G.,Spagna R. 
 (1999) J. Appl. Cryst. 32, 115-119
;
_diffrn_ambient_temperature 150(2)
_diffrn_measured_fraction_theta_full 0.995
_diffrn_measured_fraction_theta_max 0.995
_diffrn_measurement_device_type 'Nonius Kappa CCD'
_diffrn_measurement_method '198 1.7 degree images with \w scans'
_diffrn_radiation_monochromator graphite
_diffrn_radiation_source 'fine-focus sealed tube'
_diffrn_radiation_type MoK\a
_diffrn_radiation_wavelength 0.71073
_diffrn_reflns_av_R_equivalents 0.0544
_diffrn_reflns_av_sigmaI/netI 0.0326
_diffrn_reflns_limit_h_max 9
_diffrn_reflns_limit_h_min -9
_diffrn_reflns_limit_k_max 16
_diffrn_reflns_limit_k_min -17
_diffrn_reflns_limit_l_max 21
_diffrn_reflns_limit_l_min -21
_diffrn_reflns_number 21615
_diffrn_reflns_theta_full 27.51
_diffrn_reflns_theta_max 27.51
_diffrn_reflns_theta_min 3.56
_diffrn_standards_decay_% 0
_diffrn_standards_number 0
_exptl_absorpt_coefficient_mu 2.326
_exptl_absorpt_correction_T_max 0.7072
_exptl_absorpt_correction_T_min 0.4128
_exptl_absorpt_correction_type multi-scan
_exptl_absorpt_process_details
;
multi-scan from symmetry-related measurements 
Sortav (Blessing 1995)
;
_exptl_crystal_colour colourless
_exptl_crystal_density_diffrn 1.822
_exptl_crystal_density_method 'not measured'
_exptl_crystal_description prism
_exptl_crystal_F_000 872
_exptl_crystal_size_max 0.45
_exptl_crystal_size_mid 0.25
_exptl_crystal_size_min 0.15
_refine_diff_density_max 1.494
_refine_diff_density_min -1.189
_refine_diff_density_rms 0.104
_refine_ls_extinction_method none
_refine_ls_goodness_of_fit_ref 1.064
_refine_ls_hydrogen_treatment mixed
_refine_ls_matrix_type full
_refine_ls_number_parameters 225
_refine_ls_number_reflns 3699
_refine_ls_number_restraints 2
_refine_ls_restrained_S_all 1.063
_refine_ls_R_factor_all 0.0429
_refine_ls_R_factor_gt 0.0329
_refine_ls_shift/su_max 0.001
_refine_ls_shift/su_mean 0.000
_refine_ls_structure_factor_coef Fsqd
_refine_ls_weighting_details 'calc w=1/[\s^2^(Fo^2^)+(0.0352P)^2^+2.4105P] where P=(Fo^2^+2Fc^2^)/3'
_refine_ls_weighting_scheme calc
_refine_ls_wR_factor_gt 0.0774
_refine_ls_wR_factor_ref 0.0831
_reflns_number_gt 3091
_reflns_number_total 3699
_reflns_threshold_expression >2sigma(I)
_cod_data_source_file ol802169j_si_001.cif
_cod_data_source_block h08dc1
_cod_database_code 1504945

loop_
_symmetry_equiv_pos_as_xyz
'x, y, z'
'-x+1/2, y+1/2, -z'
'-x, -y, -z'
'x-1/2, -y-1/2, z'

loop_
_atom_site_label
_atom_site_type_symbol
_atom_site_fract_x
_atom_site_fract_y
_atom_site_fract_z
_atom_site_U_iso_or_equiv
_atom_site_adp_type
_atom_site_occupancy
_atom_site_symmetry_multiplicity
_atom_site_calc_flag
_atom_site_refinement_flags
Cs Cs 0.51261(3) 0.154338(16) 0.043662(13) 0.03903(9) Uani 1 1 d .
N N 0.9057(3) 0.03229(17) 0.29399(14) 0.0220(5) Uani 1 1 d .
O1 O 0.7990(3) 0.16884(16) 0.21163(13) 0.0293(5) Uani 1 1 d .
O2 O 1.0603(3) -0.06705(16) 0.40018(14) 0.0296(5) Uani 1 1 d .
O3 O 0.7110(3) -0.04378(18) 0.09459(13) 0.0326(5) Uani 1 1 d .
O4 O 0.9997(3) -0.01675(17) 0.14031(14) 0.0325(5) Uani 1 1 d .
O5 O 0.6196(3) -0.05575(18) 0.33816(13) 0.0308(5) Uani 1 1 d .
O6 O 0.2796(4) 0.1172(3) 0.1762(2) 0.0555(8) Uani 1 1 d .
H6A H 0.201(9) 0.082(5) 0.167(4) 0.08(2) Uiso 1 1 d .
H6B H 0.261(7) 0.177(5) 0.183(4) 0.075(18) Uiso 1 1 d .
O7 O 0.9198(5) 0.1261(2) 0.00048(18) 0.0496(7) Uani 1 1 d D
H7A H 0.951(6) 0.094(4) -0.039(2) 0.063(15) Uiso 1 1 d D
H7B H 0.934(7) 0.083(3) 0.037(3) 0.074(17) Uiso 1 1 d D
C1 C 0.8911(4) 0.1347(2) 0.27444(17) 0.0229(5) Uani 1 1 d .
C2 C 1.0054(4) 0.1894(2) 0.34407(17) 0.0221(5) Uani 1 1 d .
C3 C 1.0390(4) 0.2915(2) 0.35719(19) 0.0259(6) Uani 1 1 d .
H3 H 0.9897 0.3407 0.3170 0.031 Uiso 1 1 calc R
C4 C 1.1481(4) 0.3193(2) 0.4316(2) 0.0283(6) Uani 1 1 d .
H4 H 1.1741 0.3889 0.4422 0.034 Uiso 1 1 calc R
C5 C 1.2203(4) 0.2478(2) 0.49077(19) 0.0296(6) Uani 1 1 d .
H5 H 1.2933 0.2694 0.5413 0.035 Uiso 1 1 calc R
C6 C 1.1869(4) 0.1446(2) 0.47692(19) 0.0275(6) Uani 1 1 d .
H6 H 1.2360 0.0953 0.5170 0.033 Uiso 1 1 calc R
C7 C 1.0798(4) 0.1172(2) 0.40281(17) 0.0228(5) Uani 1 1 d .
C8 C 1.0204(4) 0.0156(2) 0.37032(17) 0.0235(6) Uani 1 1 d .
C9 C 0.8196(4) -0.0500(2) 0.24220(17) 0.0225(5) Uani 1 1 d .
H9 H 0.8842 -0.1137 0.2626 0.027 Uiso 1 1 calc R
C10 C 0.8436(4) -0.0350(2) 0.15060(18) 0.0247(6) Uani 1 1 d .
C11 C 0.6234(4) -0.0648(2) 0.25087(17) 0.0231(5) Uani 1 1 d .
H11 H 0.5477 -0.0108 0.2191 0.028 Uiso 1 1 calc R
C12 C 0.4439(4) -0.0631(3) 0.3556(2) 0.0355(7) Uani 1 1 d .
H12A H 0.3647 -0.0169 0.3191 0.053 Uiso 1 1 calc R
H12B H 0.4455 -0.0447 0.4139 0.053 Uiso 1 1 calc R
H12C H 0.4005 -0.1327 0.3459 0.053 Uiso 1 1 calc R
C13 C 0.5578(4) -0.1673(2) 0.2193(2) 0.0320(7) Uani 1 1 d .
H13 H 0.6278 -0.2246 0.2396 0.038 Uiso 1 1 calc R
C14 C 0.4100(5) -0.1828(3) 0.1656(2) 0.0443(9) Uani 1 1 d .
H14A H 0.3369 -0.1271 0.1441 0.053 Uiso 1 1 calc R
H14B H 0.3760 -0.2498 0.1481 0.053 Uiso 1 1 calc R

loop_
_atom_site_aniso_label
_atom_site_aniso_U_11
_atom_site_aniso_U_22
_atom_site_aniso_U_33
_atom_site_aniso_U_23
_atom_site_aniso_U_13
_atom_site_aniso_U_12
Cs 0.04262(14) 0.03609(13) 0.03386(13) -0.00056(9) -0.00493(9) 0.00193(9)
N 0.0241(11) 0.0213(11) 0.0202(11) -0.0009(9) 0.0026(9) -0.0008(9)
O1 0.0330(11) 0.0284(11) 0.0240(10) 0.0004(8) -0.0017(9) 0.0013(8)
O2 0.0282(10) 0.0280(11) 0.0314(11) 0.0054(9) 0.0027(8) 0.0011(8)
O3 0.0337(11) 0.0386(12) 0.0246(11) -0.0005(9) 0.0028(9) -0.0066(9)
O4 0.0310(11) 0.0381(12) 0.0311(12) -0.0060(9) 0.0127(9) -0.0083(9)
O5 0.0249(10) 0.0468(13) 0.0219(10) -0.0013(9) 0.0077(8) -0.0029(9)
O6 0.0375(15) 0.0405(16) 0.088(2) -0.0218(16) 0.0112(15) -0.0057(13)
O7 0.083(2) 0.0340(13) 0.0353(14) 0.0055(11) 0.0216(14) 0.0148(13)
C1 0.0227(13) 0.0262(14) 0.0205(13) -0.0013(10) 0.0055(10) -0.0006(10)
C2 0.0190(12) 0.0268(13) 0.0210(13) -0.0007(11) 0.0052(10) -0.0017(10)
C3 0.0268(14) 0.0259(14) 0.0258(14) -0.0010(11) 0.0072(11) -0.0016(11)
C4 0.0256(14) 0.0291(15) 0.0315(15) -0.0073(12) 0.0082(12) -0.0047(11)
C5 0.0245(14) 0.0406(17) 0.0234(14) -0.0073(12) 0.0037(11) -0.0051(12)
C6 0.0217(13) 0.0373(17) 0.0232(14) 0.0006(12) 0.0031(11) -0.0014(11)
C7 0.0195(12) 0.0285(14) 0.0210(13) 0.0002(11) 0.0055(10) -0.0016(11)
C8 0.0200(12) 0.0289(15) 0.0223(13) 0.0018(11) 0.0055(10) -0.0009(11)
C9 0.0216(13) 0.0219(13) 0.0231(13) -0.0013(10) 0.0020(10) -0.0021(10)
C10 0.0291(14) 0.0203(13) 0.0255(14) -0.0022(11) 0.0074(11) -0.0022(11)
C11 0.0219(13) 0.0256(14) 0.0219(13) 0.0001(10) 0.0044(10) -0.0019(10)
C12 0.0285(15) 0.048(2) 0.0328(17) -0.0008(14) 0.0125(13) -0.0030(14)
C13 0.0324(16) 0.0273(15) 0.0382(17) -0.0012(13) 0.0119(13) -0.0041(12)
C14 0.050(2) 0.046(2) 0.0357(18) 0.0006(15) 0.0064(16) -0.0231(17)

loop_
_atom_type_symbol
_atom_type_description
_atom_type_scat_dispersion_real
_atom_type_scat_dispersion_imag
_atom_type_scat_source
C C 0.0033 0.0016 'International Tables Vol C Tables 4.2.6.8 and 6.1.1.4'
H H 0.0000 0.0000 'International Tables Vol C Tables 4.2.6.8 and 6.1.1.4'
N N 0.0061 0.0033 'International Tables Vol C Tables 4.2.6.8 and 6.1.1.4'
O O 0.0106 0.0060 'International Tables Vol C Tables 4.2.6.8 and 6.1.1.4'
Cs Cs -0.3680 2.1192 'International Tables Vol C Tables 4.2.6.8 and 6.1.1.4'

loop_
_geom_angle_atom_site_label_1
_geom_angle_atom_site_label_2
_geom_angle_atom_site_label_3
_geom_angle
_geom_angle_site_symmetry_1
_geom_angle_site_symmetry_3
O3 Cs O7 102.52(7) 3_655 4_565
O3 Cs O3 88.44(6) 3_655 .
O7 Cs O3 164.15(8) 4_565 .
O3 Cs O6 97.60(7) 3_655 .
O7 Cs O6 100.08(8) 4_565 .
O3 Cs O6 89.61(7) . .
O3 Cs O1 153.79(6) 3_655 .
O7 Cs O1 103.69(7) 4_565 .
O3 Cs O1 65.81(5) . .
O6 Cs O1 78.29(7) . .
O3 Cs O7 102.28(7) 3_655 .
O7 Cs O7 104.16(8) 4_565 .
O3 Cs O7 61.82(6) . .
O6 Cs O7 144.24(8) . .
O1 Cs O7 70.74(7) . .
O3 Cs C14 59.80(7) 3_655 3_655
O7 Cs C14 75.59(9) 4_565 3_655
O3 Cs C14 100.88(8) . 3_655
O6 Cs C14 154.35(9) . 3_655
O1 Cs C14 127.37(7) . 3_655
O7 Cs C14 59.19(8) . 3_655
O3 Cs C10 105.77(6) 3_655 .
O7 Cs C10 148.57(8) 4_565 .
O3 Cs C10 17.47(6) . .
O6 Cs C10 89.57(7) . .
O1 Cs C10 48.83(6) . .
O7 Cs C10 56.59(6) . .
C14 Cs C10 107.39(8) 3_655 .
O3 Cs Cs 45.20(5) 3_655 3_655
O7 Cs Cs 146.24(6) 4_565 3_655
O3 Cs Cs 43.24(4) . 3_655
O6 Cs Cs 94.92(6) . 3_655
O1 Cs Cs 108.90(4) . 3_655
O7 Cs Cs 79.08(5) . 3_655
C14 Cs Cs 77.84(6) 3_655 3_655
C10 Cs Cs 60.61(4) . 3_655
O3 Cs Cs 129.59(4) 3_655 4_665
O7 Cs Cs 68.39(6) 4_565 4_665
O3 Cs Cs 95.82(4) . 4_665
O6 Cs Cs 132.53(6) . 4_665
O1 Cs Cs 61.74(4) . 4_665
O7 Cs Cs 41.57(5) . 4_665
C14 Cs Cs 70.11(6) 3_655 4_665
C10 Cs Cs 82.99(4) . 4_665
Cs Cs Cs 120.575(7) 3_655 4_665
O3 Cs Cs 84.74(4) 3_655 4_565
O7 Cs Cs 46.68(6) 4_565 4_565
O3 Cs Cs 147.43(4) . 4_565
O6 Cs Cs 59.97(6) . 4_565
O1 Cs Cs 114.02(4) . 4_565
O7 Cs Cs 150.69(5) . 4_565
C14 Cs Cs 102.98(7) 3_655 4_565
C10 Cs Cs 149.13(4) . 4_565
Cs Cs Cs 122.373(7) 3_655 4_565
Cs Cs Cs 112.969(9) 4_665 4_565
O3 Cs H6B 104.5(10) 3_655 .
O7 Cs H6B 86.1(11) 4_565 .
O3 Cs H6B 102.4(11) . .
O6 Cs H6B 14.4(11) . .
O1 Cs H6B 77.9(10) . .
O7 Cs H6B 148.4(10) . .
C14 Cs H6B 151.4(10) 3_655 .
C10 Cs H6B 99.7(11) . .
Cs Cs H6B 108.8(11) 3_655 .
Cs Cs H6B 123.2(11) 4_665 .
Cs Cs H6B 49.5(10) 4_565 .
O3 Cs H7B 104.9(9) 3_655 .
O7 Cs H7B 116.2(6) 4_565 .
O3 Cs H7B 49.0(5) . .
O6 Cs H7B 131.0(4) . .
O1 Cs H7B 62.5(8) . .
O7 Cs H7B 13.9(4) . .
C14 Cs H7B 70.9(6) 3_655 .
C10 Cs H7B 42.7(4) . .
Cs Cs H7B 73.2(9) 3_655 .
Cs Cs H7B 49.7(8) 4_665 .
Cs Cs H7B 162.6(7) 4_565 .
H6B Cs H7B 137.6(12) . .
C1 N C8 111.6(2) . .
C1 N C9 125.7(2) . .
C8 N C9 122.7(2) . .
C1 O1 Cs 154.37(19) . .
C10 O3 Cs 152.8(2) . 3_655
C10 O3 Cs 114.66(18) . .
Cs O3 Cs 91.56(6) 3_655 .
C12 O5 C11 112.6(2) . .
Cs O6 H6A 120(5) . .
Cs O6 H6B 94(4) . .
H6A O6 H6B 118(6) . .
Cs O7 Cs 91.75(7) 4_665 .
Cs O7 H7A 125(4) 4_665 .
Cs O7 H7A 129(3) . .
Cs O7 H7B 120(4) 4_665 .
Cs O7 H7B 86(4) . .
H7A O7 H7B 101(5) . .
O1 C1 N 124.3(3) . .
O1 C1 C2 129.1(3) . .
N C1 C2 106.6(2) . .
C3 C2 C7 121.2(3) . .
C3 C2 C1 131.2(3) . .
C7 C2 C1 107.5(2) . .
C2 C3 C4 117.2(3) . .
C2 C3 H3 121.4 . .
C4 C3 H3 121.4 . .
C3 C4 C5 121.8(3) . .
C3 C4 H4 119.1 . .
C5 C4 H4 119.1 . .
C4 C5 C6 120.8(3) . .
C4 C5 H5 119.6 . .
C6 C5 H5 119.6 . .
C7 C6 C5 117.3(3) . .
C7 C6 H6 121.3 . .
C5 C6 H6 121.3 . .
C6 C7 C2 121.6(3) . .
C6 C7 C8 130.2(3) . .
C2 C7 C8 108.2(2) . .
O2 C8 N 124.7(3) . .
O2 C8 C7 129.3(3) . .
N C8 C7 106.1(2) . .
N C9 C11 112.5(2) . .
N C9 C10 110.1(2) . .
C11 C9 C10 113.1(2) . .
N C9 H9 106.9 . .
C11 C9 H9 106.9 . .
C10 C9 H9 106.9 . .
O3 C10 O4 125.8(3) . .
O3 C10 C9 118.3(2) . .
O4 C10 C9 115.8(2) . .
O3 C10 Cs 47.86(15) . .
O4 C10 Cs 112.55(19) . .
C9 C10 Cs 110.20(16) . .
O5 C11 C13 110.5(2) . .
O5 C11 C9 106.1(2) . .
C13 C11 C9 110.6(2) . .
O5 C11 H11 109.9 . .
C13 C11 H11 109.9 . .
C9 C11 H11 109.9 . .
O5 C12 H12A 109.5 . .
O5 C12 H12B 109.5 . .
H12A C12 H12B 109.5 . .
O5 C12 H12C 109.5 . .
H12A C12 H12C 109.5 . .
H12B C12 H12C 109.5 . .
C14 C13 C11 124.3(3) . .
C14 C13 H13 117.9 . .
C11 C13 H13 117.9 . .
C13 C14 Cs 110.4(2) . 3_655
C13 C14 H14A 120.0 . .
Cs C14 H14A 75.8 3_655 .
C13 C14 H14B 120.0 . .
Cs C14 H14B 84.0 3_655 .
H14A C14 H14B 120.0 . .

loop_
_geom_bond_atom_site_label_1
_geom_bond_atom_site_label_2
_geom_bond_distance
_geom_bond_site_symmetry_2
Cs O3 2.953(2) 3_655
Cs O7 3.036(3) 4_565
Cs O3 3.059(2) .
Cs O6 3.082(3) .
Cs O1 3.183(2) .
Cs O7 3.329(3) .
Cs C14 3.593(4) 3_655
Cs C10 3.749(3) .
Cs Cs 4.3091(4) 3_655
Cs Cs 4.5733(3) 4_665
Cs Cs 4.5733(3) 4_565
Cs H6B 3.25(6) .
Cs H7B 3.37(5) .
N C1 1.388(4) .
N C8 1.402(4) .
N C9 1.457(3) .
O1 C1 1.218(4) .
O2 C8 1.211(4) .
O3 C10 1.239(4) .
O3 Cs 2.953(2) 3_655
O4 C10 1.256(4) .
O5 C12 1.423(4) .
O5 C11 1.436(3) .
O6 H6A 0.75(7) .
O6 H6B 0.81(6) .
O7 Cs 3.036(3) 4_665
O7 H7A 0.842(19) .
O7 H7B 0.81(2) .
C1 C2 1.487(4) .
C2 C3 1.381(4) .
C2 C7 1.397(4) .
C3 C4 1.390(4) .
C3 H3 0.9500 .
C4 C5 1.390(5) .
C4 H4 0.9500 .
C5 C6 1.397(4) .
C5 H5 0.9500 .
C6 C7 1.378(4) .
C6 H6 0.9500 .
C7 C8 1.482(4) .
C9 C11 1.540(4) .
C9 C10 1.553(4) .
C9 H9 1.0000 .
C11 C13 1.500(4) .
C11 H11 1.0000 .
C12 H12A 0.9800 .
C12 H12B 0.9800 .
C12 H12C 0.9800 .
C13 C14 1.311(5) .
C13 H13 0.9500 .
C14 Cs 3.593(4) 3_655
C14 H14A 0.9500 .
C14 H14B 0.9500 .
